data_4024314
loop_
_publ_author_name
'Ai Ito'
'Hideaki Muratake'
'Koichi Shudo'

_publ_section_title
;
On the Structure of 5-Nitrosotropolone
;
_journal_name_full 'Journal of Organic Chemistry'
_journal_page_first 1275
_journal_page_last 1281
_journal_paper_doi 10.1021/jo802400w
_journal_volume 74
_journal_year 2009
_chemical_formula_moiety 'C12 H15 N O5'
_chemical_formula_sum 'C12 H15 N O5'
_chemical_formula_weight 253.25
_chemical_name_systematic
; 
 ? 
;
_space_group_IT_number 14
_symmetry_cell_setting monoclinic
_symmetry_space_group_name_Hall '-P 2ybc'
_symmetry_space_group_name_H-M 'P 1 21/c 1'
_atom_sites_solution_hydrogens geom
_atom_sites_solution_primary direct
_atom_sites_solution_secondary difmap
_audit_creation_method SHELXL-97
_cell_angle_alpha 90.00
_cell_angle_beta 108.414(2)
_cell_angle_gamma 90.00
_cell_formula_units_Z 4
_cell_length_a 12.4729(13)
_cell_length_b 6.9341(7)
_cell_length_c 14.2423(15)
_cell_measurement_reflns_used 2815
_cell_measurement_temperature 90
_cell_measurement_theta_max 28.30
_cell_measurement_theta_min 2.96
_cell_volume 1168.7(2)
_computing_cell_refinement SMART
_computing_data_collection 'SMART (Bruker, 1998)'
_computing_data_reduction 'SAINT (Bruker, 1998)'
_computing_molecular_graphics 'ORTEP-3 for Windows (Farrugia, 1997)'
_computing_publication_material 'SHELXL-97 (Sheldrick, 1997)'
_computing_structure_refinement 'SHELXL-97 (Sheldrick, 1997)'
_computing_structure_solution 'SHELXS-97 (Sheldrick, 1990)'
_diffrn_ambient_temperature 90
_diffrn_measured_fraction_theta_full 0.999
_diffrn_measured_fraction_theta_max 0.949
_diffrn_measurement_device_type 'Bruker SMART 1000 CCD area detector'
_diffrn_measurement_method '\f and \w scans'
_diffrn_radiation_monochromator graphite
_diffrn_radiation_source 'fine-focus sealed tube'
_diffrn_radiation_type MoK\a
_diffrn_radiation_wavelength 0.71073
_diffrn_reflns_av_R_equivalents 0.0298
_diffrn_reflns_av_sigmaI/netI 0.0356
_diffrn_reflns_limit_h_max 16
_diffrn_reflns_limit_h_min -14
_diffrn_reflns_limit_k_max 7
_diffrn_reflns_limit_k_min -9
_diffrn_reflns_limit_l_max 18
_diffrn_reflns_limit_l_min -16
_diffrn_reflns_number 6852
_diffrn_reflns_theta_full 25.00
_diffrn_reflns_theta_max 28.30
_diffrn_reflns_theta_min 1.72
_diffrn_standards_decay_% 0
_diffrn_standards_number 0
_exptl_absorpt_coefficient_mu 0.113
_exptl_absorpt_correction_type none
_exptl_crystal_colour colourless
_exptl_crystal_density_diffrn 1.439
_exptl_crystal_density_method 'not measured'
_exptl_crystal_description plate
_exptl_crystal_F_000 536
_exptl_crystal_size_max 0.50
_exptl_crystal_size_mid 0.50
_exptl_crystal_size_min 0.10
_refine_diff_density_max 0.426
_refine_diff_density_min -0.251
_refine_diff_density_rms 0.060
_refine_ls_extinction_method none
_refine_ls_goodness_of_fit_ref 1.071
_refine_ls_hydrogen_treatment constr
_refine_ls_matrix_type full
_refine_ls_number_parameters 164
_refine_ls_number_reflns 2749
_refine_ls_number_restraints 0
_refine_ls_restrained_S_all 1.071
_refine_ls_R_factor_all 0.0475
_refine_ls_R_factor_gt 0.0381
_refine_ls_shift/su_max 0.000
_refine_ls_shift/su_mean 0.000
_refine_ls_structure_factor_coef Fsqd
_refine_ls_weighting_details 'calc w=1/[\s^2^(Fo^2^)+(0.0625P)^2^+0.4584P] where P=(Fo^2^+2Fc^2^)/3'
_refine_ls_weighting_scheme calc
_refine_ls_wR_factor_gt 0.1013
_refine_ls_wR_factor_ref 0.1172
_reflns_number_gt 2287
_reflns_number_total 2749
_reflns_threshold_expression I>2\s(I)
_cod_data_source_file jo802400w_si_003.cif
_cod_data_source_block 060920-P1121
_cod_original_sg_symbol_H-M P21/c
_cod_database_code 4024314

loop_
_symmetry_equiv_pos_as_xyz
'x, y, z'
'-x, y+1/2, -z+1/2'
'-x, -y, -z'
'x, -y-1/2, z-1/2'

loop_
_atom_site_label
_atom_site_type_symbol
_atom_site_fract_x
_atom_site_fract_y
_atom_site_fract_z
_atom_site_U_iso_or_equiv
_atom_site_adp_type
_atom_site_occupancy
_atom_site_symmetry_multiplicity
_atom_site_calc_flag
_atom_site_refinement_flags
_atom_site_disorder_assembly
_atom_site_disorder_group
C1 C 0.30141(11) 0.17856(18) 0.53361(9) 0.0132(3) Uani 1 1 d . . .
C2 C 0.33765(10) 0.09505(18) 0.64040(9) 0.0129(3) Uani 1 1 d . . .
C3 C 0.32394(11) 0.2302(2) 0.71930(9) 0.0151(3) Uani 1 1 d . . .
C4 C 0.22921(11) 0.31449(19) 0.72216(10) 0.0150(3) Uani 1 1 d . . .
C5 C 0.11967(11) 0.31444(18) 0.64324(10) 0.0143(3) Uani 1 1 d . . .
C6 C 0.10764(11) 0.30442(19) 0.53776(10) 0.0157(3) Uani 1 1 d . . .
C7 C 0.18337(11) 0.25797(19) 0.49339(10) 0.0159(3) Uani 1 1 d . . .
C8 C 0.49220(11) 0.2644(2) 0.55392(10) 0.0166(3) Uani 1 1 d . . .
C9 C 0.52746(11) 0.18572(19) 0.65786(10) 0.0159(3) Uani 1 1 d . . .
C10 C 0.24468(12) -0.1393(2) 0.47255(10) 0.0192(3) Uani 1 1 d . . .
C11 C 0.28032(12) -0.2194(2) 0.57611(11) 0.0195(3) Uani 1 1 d . . .
C12 C -0.07256(11) 0.3632(2) 0.77262(11) 0.0191(3) Uani 1 1 d . . .
N1 N 0.02362(10) 0.33972(17) 0.65910(8) 0.0163(3) Uani 1 1 d . . .
O1 O 0.37553(8) 0.32652(13) 0.52571(7) 0.0157(2) Uani 1 1 d . . .
O2 O 0.45241(7) 0.03343(13) 0.66536(7) 0.0144(2) Uani 1 1 d . . .
O3 O 0.31161(8) 0.02744(13) 0.46778(7) 0.0156(2) Uani 1 1 d . . .
O4 O 0.27324(8) -0.07002(13) 0.64487(7) 0.0161(2) Uani 1 1 d . . .
O5 O 0.03734(8) 0.35247(15) 0.76014(7) 0.0181(2) Uani 1 1 d . . .
H3 H 0.3903 0.2580 0.7727 0.018 Uiso 1 1 calc R . .
H4 H 0.2327 0.3815 0.7812 0.018 Uiso 1 1 calc R . .
H6 H 0.0347 0.3358 0.4943 0.019 Uiso 1 1 calc R . .
H7 H 0.1585 0.2787 0.4239 0.019 Uiso 1 1 calc R . .
H8A H 0.5009 0.1634 0.5077 0.020 Uiso 1 1 calc R . .
H8B H 0.5411 0.3747 0.5503 0.020 Uiso 1 1 calc R . .
H9A H 0.6057 0.1357 0.6756 0.019 Uiso 1 1 calc R . .
H9B H 0.5259 0.2903 0.7048 0.019 Uiso 1 1 calc R . .
H10A H 0.2543 -0.2391 0.4262 0.023 Uiso 1 1 calc R . .
H10B H 0.1638 -0.1031 0.4524 0.023 Uiso 1 1 calc R . .
H11A H 0.2306 -0.3284 0.5798 0.023 Uiso 1 1 calc R . .
H11B H 0.3588 -0.2679 0.5939 0.023 Uiso 1 1 calc R . .
H12C H -0.0643 0.3944 0.8417 0.023 Uiso 1 1 calc R . .
H12B H -0.1110 0.2388 0.7554 0.023 Uiso 1 1 calc R . .
H12A H -0.1172 0.4638 0.7293 0.023 Uiso 1 1 calc R . .

loop_
_atom_site_aniso_label
_atom_site_aniso_U_11
_atom_site_aniso_U_22
_atom_site_aniso_U_33
_atom_site_aniso_U_23
_atom_site_aniso_U_13
_atom_site_aniso_U_12
C1 0.0140(6) 0.0130(6) 0.0132(6) -0.0012(5) 0.0054(5) -0.0001(5)
C2 0.0120(6) 0.0132(6) 0.0132(6) 0.0000(5) 0.0035(5) -0.0002(5)
C3 0.0148(6) 0.0180(6) 0.0114(6) -0.0012(5) 0.0025(5) -0.0021(5)
C4 0.0163(6) 0.0159(6) 0.0133(6) -0.0020(5) 0.0054(5) -0.0019(5)
C5 0.0159(6) 0.0102(6) 0.0168(6) -0.0002(5) 0.0053(5) 0.0006(5)
C6 0.0139(6) 0.0159(6) 0.0152(6) 0.0004(5) 0.0013(5) 0.0015(5)
C7 0.0163(6) 0.0169(6) 0.0123(6) 0.0006(5) 0.0015(5) 0.0023(5)
C8 0.0131(6) 0.0159(6) 0.0219(7) 0.0026(5) 0.0071(5) 0.0007(5)
C9 0.0123(6) 0.0158(6) 0.0191(7) 0.0001(5) 0.0045(5) -0.0014(5)
C10 0.0177(7) 0.0186(7) 0.0207(7) -0.0078(5) 0.0054(5) -0.0033(5)
C11 0.0221(7) 0.0131(6) 0.0255(7) -0.0031(5) 0.0105(6) -0.0028(5)
C12 0.0161(7) 0.0215(7) 0.0217(7) -0.0010(5) 0.0088(5) 0.0007(5)
N1 0.0179(6) 0.0172(6) 0.0133(5) -0.0005(4) 0.0042(4) 0.0010(4)
O1 0.0137(5) 0.0140(5) 0.0197(5) 0.0040(4) 0.0059(4) 0.0015(3)
O2 0.0115(4) 0.0139(5) 0.0173(5) 0.0028(3) 0.0038(3) 0.0010(3)
O3 0.0166(5) 0.0168(5) 0.0136(4) -0.0037(4) 0.0052(3) -0.0003(4)
O4 0.0173(5) 0.0141(5) 0.0181(5) -0.0008(4) 0.0077(4) -0.0028(4)
O5 0.0149(5) 0.0261(5) 0.0136(5) -0.0011(4) 0.0052(4) 0.0018(4)

loop_
_atom_type_symbol
_atom_type_description
_atom_type_scat_dispersion_real
_atom_type_scat_dispersion_imag
_atom_type_scat_source
C C 0.0033 0.0016 'International Tables Vol C Tables 4.2.6.8 and 6.1.1.4'
H H 0.0000 0.0000 'International Tables Vol C Tables 4.2.6.8 and 6.1.1.4'
N N 0.0061 0.0033 'International Tables Vol C Tables 4.2.6.8 and 6.1.1.4'
O O 0.0106 0.0060 'International Tables Vol C Tables 4.2.6.8 and 6.1.1.4'

loop_
_geom_angle_atom_site_label_1
_geom_angle_atom_site_label_2
_geom_angle_atom_site_label_3
_geom_angle
_geom_angle_site_symmetry_1
_geom_angle_site_symmetry_3
_geom_angle_publ_flag
C1 C2 C3 115.42(11) . . ?
C1 C2 O4 110.63(10) . . ?
C1 C2 O2 108.29(10) . . ?
C1 C7 C6 131.54(12) . . ?
C1 O1 C8 112.86(10) . . ?
C1 O3 C10 112.48(9) . . ?
C2 C1 C7 117.10(11) . . ?
C2 C1 O1 110.73(10) . . ?
C2 C1 O3 107.94(10) . . ?
C2 C3 C4 127.18(12) . . ?
C2 O2 C9 112.77(9) . . ?
C2 O4 C11 113.11(10) . . ?
C3 C2 O4 105.63(10) . . ?
C3 C2 O2 109.88(10) . . ?
C3 C4 C5 126.63(12) . . ?
C4 C5 C6 123.65(12) . . ?
C4 C5 N1 123.54(12) . . ?
C5 C6 C7 129.84(12) . . ?
C5 N1 O5 111.59(11) . . ?
C6 C5 N1 112.56(11) . . ?
C7 C1 O1 106.90(10) . . ?
C7 C1 O3 107.20(10) . . ?
C8 C9 O2 110.13(10) . . ?
C9 C8 O1 109.65(10) . . ?
C10 C11 O4 109.70(11) . . ?
C11 C10 O3 110.24(11) . . ?
C12 O5 N1 108.60(9) . . ?
O1 C1 O3 106.44(10) . . ?
O4 C2 O2 106.64(10) . . ?
C1 C7 H7 114.2 . . ?
C2 C3 H3 116.4 . . ?
C3 C4 H4 116.7 . . ?
C4 C3 H3 116.4 . . ?
C5 C4 H4 116.7 . . ?
C5 C6 H6 115.1 . . ?
C6 C7 H7 114.2 . . ?
C7 C6 H6 115.1 . . ?
C8 C9 H9A 109.6 . . ?
C8 C9 H9B 109.6 . . ?
C9 C8 H8A 109.7 . . ?
C9 C8 H8B 109.7 . . ?
C11 C10 H10A 109.6 . . ?
C11 C10 H10B 109.6 . . ?
C10 C11 H11A 109.7 . . ?
C10 C11 H11B 109.7 . . ?
O1 C8 H8A 109.7 . . ?
O1 C8 H8B 109.7 . . ?
O2 C9 H9A 109.6 . . ?
O2 C9 H9B 109.6 . . ?
O3 C10 H10A 109.6 . . ?
O3 C10 H10B 109.6 . . ?
O4 C11 H11A 109.7 . . ?
O4 C11 H11B 109.7 . . ?
O5 C12 H12A 109.5 . . ?
O5 C12 H12B 109.5 . . ?
O5 C12 H12C 109.5 . . ?
H8A C8 H8B 108.2 . . ?
H9A C9 H9B 108.1 . . ?
H10A C10 H10B 108.1 . . ?
H11A C11 H11B 108.2 . . ?
H12A C12 H12B 109.5 . . ?
H12A C12 H12C 109.5 . . ?
H12B C12 H12C 109.5 . . ?

loop_
_geom_bond_atom_site_label_1
_geom_bond_atom_site_label_2
_geom_bond_distance
_geom_bond_site_symmetry_2
_geom_bond_publ_flag
C1 C2 1.5553(17) . ?
C1 C7 1.5054(18) . ?
C1 O1 1.4092(15) . ?
C1 O3 1.4382(15) . ?
C2 C3 1.5140(18) . ?
C2 O2 1.4269(15) . ?
C2 O4 1.4113(15) . ?
C3 C4 1.3302(19) . ?
C4 C5 1.4696(18) . ?
C5 C6 1.4635(18) . ?
C5 N1 1.2992(17) . ?
C6 C7 1.3313(19) . ?
C8 C9 1.5070(18) . ?
C8 O1 1.4476(15) . ?
C9 O2 1.4374(15) . ?
C10 C11 1.505(2) . ?
C10 O3 1.4404(16) . ?
C11 O4 1.4470(17) . ?
C12 O5 1.4387(16) . ?
N1 O5 1.3973(14) . ?
C3 H3 0.9500 . ?
C4 H4 0.9500 . ?
C6 H6 0.9500 . ?
C7 H7 0.9500 . ?
C8 H8A 0.9900 . ?
C8 H8B 0.9900 . ?
C9 H9A 0.9900 . ?
C9 H9B 0.9900 . ?
C10 H10A 0.9900 . ?
C10 H10B 0.9900 . ?
C11 H11A 0.9900 . ?
C11 H11B 0.9900 . ?
C12 H12C 0.9800 . ?
C12 H12B 0.9800 . ?
C12 H12A 0.9800 . ?

loop_
_geom_torsion_atom_site_label_1
_geom_torsion_atom_site_label_2
_geom_torsion_atom_site_label_3
_geom_torsion_atom_site_label_4
_geom_torsion
_geom_torsion_site_symmetry_1
_geom_torsion_site_symmetry_2
_geom_torsion_site_symmetry_3
_geom_torsion_site_symmetry_4
_geom_torsion_publ_flag
C1 C2 C3 C4 58.17(18) . . . . ?
C1 C2 O2 C9 57.30(13) . . . . ?
C1 C2 O4 C11 56.69(13) . . . . ?
C1 O1 C8 C9 -56.63(14) . . . . ?
C1 O3 C10 C11 -59.29(14) . . . . ?
C2 C1 C7 C6 14.3(2) . . . . ?
C2 C1 O1 C8 56.48(13) . . . . ?
C2 C1 O3 C10 57.75(13) . . . . ?
C2 O2 C9 C8 -59.09(13) . . . . ?
C2 C3 C4 C5 -8.3(2) . . . . ?
C2 O4 C11 C10 -56.40(14) . . . . ?
C3 C2 C1 C7 -54.60(15) . . . . ?
C3 C2 C1 O1 68.28(13) . . . . ?
C3 C2 C1 O3 -175.58(10) . . . . ?
C3 C2 O2 C9 -69.59(13) . . . . ?
C3 C2 O4 C11 -177.75(10) . . . . ?
C4 C5 C6 C7 14.2(2) . . . . ?
C5 C6 C7 C1 8.1(3) . . . . ?
C6 C5 C4 C3 -29.9(2) . . . . ?
C7 C1 O1 C8 -174.91(10) . . . . ?
C7 C1 O3 C10 -69.22(13) . . . . ?
C12 O5 N1 C5 -175.01(11) . . . . ?
N1 C5 C4 C3 156.14(14) . . . . ?
N1 C5 C6 C7 -171.26(14) . . . . ?
O1 C1 O3 C10 176.66(10) . . . . ?
O1 C1 C7 C6 -110.50(16) . . . . ?
O2 C2 C1 O1 -55.34(13) . . . . ?
O2 C2 C1 O3 60.80(12) . . . . ?
O2 C2 C1 C7 -178.22(10) . . . . ?
O2 C2 C3 C4 -179.05(13) . . . . ?
O2 C2 O4 C11 -60.87(13) . . . . ?
O2 C9 C8 O1 55.76(14) . . . . ?
O3 C1 C7 C6 135.69(15) . . . . ?
O3 C1 O1 C8 -60.58(13) . . . . ?
O4 C2 C1 O1 -171.88(9) . . . . ?
O4 C2 C1 O3 -55.74(13) . . . . ?
O4 C2 C1 C7 65.24(14) . . . . ?
O4 C2 C3 C4 -64.38(17) . . . . ?
O4 C2 O2 C9 176.39(9) . . . . ?
O4 C11 C10 O3 55.60(14) . . . . ?
O5 N1 C5 C4 -4.35(18) . . . . ?
O5 N1 C5 C6 -178.89(10) . . . . ?
